data_4130499
loop_
_publ_author_name
'Tan, Gengwen'
'Li, Shuyu'
'Chen, Sheng'
'Sui, Yunxia'
'Zhao, Yue'
'Wang, Xinping'

_publ_section_title
;
 Isolable Diphosphorus-Centered Radical Anion and Diradical Dianion.
;
_journal_issue 21
_journal_name_full 'Journal of the American Chemical Society'
_journal_page_first 6735
_journal_page_last 6738
_journal_paper_doi 10.1021/jacs.6b04081
_journal_volume 138
_journal_year 2016
_chemical_formula_sum 'C76 H108 K O8 P2'
_chemical_formula_weight 1250.66
_space_group_IT_number 14
_space_group_name_Hall '-P 2yn'
_space_group_name_H-M_alt 'P 1 21/n 1'
_symmetry_cell_setting monoclinic
_symmetry_space_group_name_H-M 'P 1 21/n 1'
_atom_sites_solution_hydrogens geom
_atom_sites_solution_primary direct
_atom_sites_solution_secondary difmap
_audit_creation_method SHELXL-97
_cell_angle_alpha 90.00
_cell_angle_beta 107.74(3)
_cell_angle_gamma 90.00
_cell_formula_units_Z 2
_cell_length_a 13.392(3)
_cell_length_b 17.887(4)
_cell_length_c 15.880(3)
_cell_measurement_reflns_used 6322
_cell_measurement_temperature 123(2)
_cell_measurement_theta_max 25.00
_cell_measurement_theta_min 2.09
_cell_volume 3623.1(15)
_computing_cell_refinement 'Bruker SAINT'
_computing_data_collection 'Bruker APEX2'
_computing_data_reduction 'Bruker SAINT'
_computing_molecular_graphics 'Bruker SHELXTL'
_computing_publication_material 'Bruker SHELXTL'
_computing_structure_refinement 'SHELXL-2014 (Sheldrick 2014)'
_computing_structure_solution 'SHELXS-97 (Sheldrick 2008)'
_diffrn_ambient_temperature 123(2)
_diffrn_measured_fraction_theta_full 0.991
_diffrn_measured_fraction_theta_max 0.991
_diffrn_measurement_device_type 'Bruker APEX-II CCD'
_diffrn_measurement_method '\f and \w scans'
_diffrn_radiation_monochromator graphite
_diffrn_radiation_source 'fine-focus sealed tube'
_diffrn_radiation_type MoK\a
_diffrn_radiation_wavelength 0.71073
_diffrn_reflns_av_R_equivalents 0.1765
_diffrn_reflns_av_sigmaI/netI 0.2028
_diffrn_reflns_limit_h_max 15
_diffrn_reflns_limit_h_min -15
_diffrn_reflns_limit_k_max 21
_diffrn_reflns_limit_k_min -19
_diffrn_reflns_limit_l_max 17
_diffrn_reflns_limit_l_min -18
_diffrn_reflns_number 20224
_diffrn_reflns_theta_full 25.00
_diffrn_reflns_theta_max 25.00
_diffrn_reflns_theta_min 2.09
_exptl_absorpt_coefficient_mu 0.170
_exptl_absorpt_correction_T_max 0.7456
_exptl_absorpt_correction_T_min 0.5447
_exptl_absorpt_correction_type multi-scan
_exptl_absorpt_process_details 'SADABS (Bruker, 2000)'
_exptl_crystal_colour dark-green
_exptl_crystal_density_diffrn 1.146
_exptl_crystal_density_meas ?
_exptl_crystal_density_method 'not measured'
_exptl_crystal_description block
_exptl_crystal_F_000 1354
_exptl_crystal_size_max 0.06
_exptl_crystal_size_mid 0.04
_exptl_crystal_size_min 0.04
_refine_diff_density_max 0.511
_refine_diff_density_min -0.680
_refine_diff_density_rms 0.069
_refine_ls_extinction_method none
_refine_ls_goodness_of_fit_ref 1.013
_refine_ls_hydrogen_treatment mixed
_refine_ls_matrix_type full
_refine_ls_number_parameters 421
_refine_ls_number_reflns 6322
_refine_ls_number_restraints 93
_refine_ls_restrained_S_all 1.009
_refine_ls_R_factor_all 0.2061
_refine_ls_R_factor_gt 0.0883
_refine_ls_shift/su_max 0.000
_refine_ls_shift/su_mean 0.000
_refine_ls_structure_factor_coef Fsqd
_refine_ls_weighting_details 'calc w=1/[\s^2^(Fo^2^)+(0.0948P)^2^+1.0338P] where P=(Fo^2^+2Fc^2^)/3'
_refine_ls_weighting_scheme calc
_refine_ls_wR_factor_gt 0.1865
_refine_ls_wR_factor_ref 0.2356
_reflns_number_gt 2844
_reflns_number_total 6322
_reflns_threshold_expression >2sigma(I)
_cod_data_source_file ja6b04081_si_001.cif
_cod_data_source_block 1-
_cod_depositor_comments
;
The following automatic conversions were performed:

data item '_symmetry_cell_setting' value 'Monoclinic' was changed to
'monoclinic' in accordance with the
/home/saulius/struct/COD-crude-data/automatic-downloads/DataCite-retrospective/ACS/depositions/lib/dictionaries/cif_core.dic
dictionary named 'cif_core.dic' version 2.4.2 last updated on
2011-04-26.

data item '_exptl_crystal_density_meas' value 'not measured' was
changed to '?' -- the value is perceived as not measured.

Automatic conversion script
Id: cif_fix_values 6909 2019-04-08 15:41:33Z antanas 
;
_cod_original_cell_volume 3623.2(13)
_cod_original_sg_symbol_H-M P2(1)/n
_cod_database_code 4130499

loop_
_symmetry_equiv_pos_as_xyz
'x, y, z'
'-x+1/2, y+1/2, -z+1/2'
'-x, -y, -z'
'x-1/2, -y-1/2, z-1/2'

loop_
_atom_site_label
_atom_site_type_symbol
_atom_site_fract_x
_atom_site_fract_y
_atom_site_fract_z
_atom_site_U_iso_or_equiv
_atom_site_adp_type
_atom_site_occupancy
_atom_site_symmetry_multiplicity
_atom_site_calc_flag
_atom_site_refinement_flags
_atom_site_disorder_assembly
_atom_site_disorder_group
K1 K 1.0000 0.0000 1.0000 0.0410(5) Uani 1 2 d S . .
O1 O 1.1247(3) 0.1172(2) 0.9686(3) 0.0544(12) Uani 1 1 d . . .
O2 O 0.9633(3) 0.1497(2) 1.0378(3) 0.0541(12) Uani 1 1 d . . .
O3 O 0.8683(3) 0.0307(3) 1.1006(3) 0.0517(12) Uani 1 1 d . . .
P1 P 0.77003(12) 0.42413(8) 0.12356(10) 0.0329(4) Uani 1 1 d . . .
C1 C 0.8332(4) 0.4276(3) 0.0427(3) 0.0251(12) Uani 1 1 d . . .
C2 C 0.9168(4) 0.4705(3) 0.0287(3) 0.0251(12) Uani 1 1 d . . .
C3 C 0.9458(4) 0.4388(3) -0.0447(3) 0.0247(12) Uani 1 1 d . . .
C4 C 0.8741(4) 0.3777(3) -0.0800(3) 0.0273(13) Uani 1 1 d . . .
C5 C 0.8060(4) 0.3709(3) -0.0278(3) 0.0253(12) Uani 1 1 d . . .
C6 C 0.7258(4) 0.3179(3) -0.0512(4) 0.0386(15) Uani 1 1 d . . .
H6 H 0.6799 0.3118 -0.0163 0.046 Uiso 1 1 calc R . .
C7 C 0.7139(5) 0.2749(3) -0.1250(4) 0.0511(18) Uani 1 1 d . . .
H7 H 0.6574 0.2403 -0.1423 0.061 Uiso 1 1 calc R . .
C8 C 0.7825(5) 0.2805(3) -0.1751(4) 0.0456(16) Uani 1 1 d . . .
H8 H 0.7745 0.2485 -0.2245 0.055 Uiso 1 1 calc R . .
C9 C 0.8627(4) 0.3329(3) -0.1530(4) 0.0337(14) Uani 1 1 d . . .
H9 H 0.9090 0.3379 -0.1876 0.040 Uiso 1 1 calc R . .
C10 C 0.9731(4) 0.5332(3) 0.0719(3) 0.0263(13) Uani 1 1 d . . .
H10 H 0.9554 0.5560 0.1194 0.032 Uiso 1 1 calc R . .
C11 C 0.8262(4) 0.5035(3) 0.1980(3) 0.0266(12) Uani 1 1 d . . .
C12 C 0.9243(4) 0.4954(3) 0.2688(3) 0.0296(13) Uani 1 1 d . . .
C13 C 0.9696(4) 0.5593(3) 0.3142(4) 0.0311(13) Uani 1 1 d . . .
H13 H 1.0346 0.5540 0.3594 0.037 Uiso 1 1 calc R . .
C14 C 0.9266(4) 0.6300(3) 0.2981(3) 0.0284(13) Uani 1 1 d . . .
C15 C 0.8286(4) 0.6350(3) 0.2353(3) 0.0309(14) Uani 1 1 d . . .
H15 H 0.7949 0.6823 0.2256 0.037 Uiso 1 1 calc R . .
C16 C 0.7772(4) 0.5743(3) 0.1857(3) 0.0267(12) Uani 1 1 d . . .
C17 C 0.6640(4) 0.5894(3) 0.1209(4) 0.0380(15) Uani 1 1 d . . .
C18 C 0.5846(4) 0.5341(4) 0.1409(4) 0.0533(18) Uani 1 1 d . . .
H18A H 0.5858 0.5398 0.2026 0.080 Uiso 1 1 calc R . .
H18B H 0.6039 0.4827 0.1309 0.080 Uiso 1 1 calc R . .
H18C H 0.5139 0.5448 0.1017 0.080 Uiso 1 1 calc R . .
C19 C 0.6640(5) 0.5833(4) 0.0242(4) 0.0549(18) Uani 1 1 d . . .
H19A H 0.6810 0.5319 0.0121 0.082 Uiso 1 1 calc R . .
H19B H 0.7165 0.6175 0.0143 0.082 Uiso 1 1 calc R . .
H19C H 0.5945 0.5966 -0.0153 0.082 Uiso 1 1 calc R . .
C20 C 0.6240(5) 0.6671(3) 0.1327(4) 0.0540(18) Uani 1 1 d . . .
H20A H 0.5519 0.6728 0.0939 0.081 Uiso 1 1 calc R . .
H20B H 0.6688 0.7048 0.1174 0.081 Uiso 1 1 calc R . .
H20C H 0.6257 0.6738 0.1944 0.081 Uiso 1 1 calc R . .
C21 C 0.9762(4) 0.6986(3) 0.3509(4) 0.0340(14) Uani 1 1 d . . .
C22 C 0.9186(5) 0.7163(4) 0.4186(4) 0.063(2) Uani 1 1 d . . .
H22A H 0.8447 0.7269 0.3876 0.095 Uiso 1 1 calc R . .
H22B H 0.9508 0.7601 0.4536 0.095 Uiso 1 1 calc R . .
H22C H 0.9235 0.6733 0.4579 0.095 Uiso 1 1 calc R . .
C23 C 1.0918(5) 0.6865(4) 0.4000(4) 0.060(2) Uani 1 1 d . . .
H23A H 1.0990 0.6469 0.4441 0.090 Uiso 1 1 calc R . .
H23B H 1.1221 0.7330 0.4297 0.090 Uiso 1 1 calc R . .
H23C H 1.1287 0.6719 0.3579 0.090 Uiso 1 1 calc R . .
C24 C 0.9663(5) 0.7669(3) 0.2907(4) 0.0564(19) Uani 1 1 d . . .
H24A H 0.9997 0.7562 0.2450 0.085 Uiso 1 1 calc R . .
H24B H 1.0009 0.8099 0.3259 0.085 Uiso 1 1 calc R . .
H24C H 0.8921 0.7784 0.2626 0.085 Uiso 1 1 calc R . .
C25 C 0.9813(4) 0.4196(3) 0.2982(4) 0.0350(14) Uani 1 1 d . . .
C26 C 0.9071(5) 0.3641(3) 0.3218(5) 0.0549(18) Uani 1 1 d . . .
H26A H 0.8860 0.3837 0.3715 0.082 Uiso 1 1 calc R . .
H26B H 0.9429 0.3161 0.3385 0.082 Uiso 1 1 calc R . .
H26C H 0.8448 0.3570 0.2706 0.082 Uiso 1 1 calc R . .
C27 C 1.0247(5) 0.3864(3) 0.2271(4) 0.0409(15) Uani 1 1 d . . .
H27A H 1.0686 0.3429 0.2514 0.061 Uiso 1 1 calc R . .
H27B H 1.0668 0.4241 0.2087 0.061 Uiso 1 1 calc R . .
H27C H 0.9663 0.3709 0.1760 0.061 Uiso 1 1 calc R . .
C28 C 1.0742(5) 0.4282(3) 0.3836(4) 0.0463(16) Uani 1 1 d . . .
H28A H 1.0494 0.4507 0.4299 0.069 Uiso 1 1 calc R . .
H28B H 1.1276 0.4605 0.3720 0.069 Uiso 1 1 calc R . .
H28C H 1.1045 0.3790 0.4032 0.069 Uiso 1 1 calc R . .
C29 C 1.1641(6) 0.0995(4) 0.8979(5) 0.062(2) Uani 1 1 d . . .
H29A H 1.2184 0.1364 0.8959 0.075 Uiso 1 1 calc R . .
H29B H 1.1065 0.1029 0.8414 0.075 Uiso 1 1 calc R . .
C30 C 1.0869(6) 0.1913(4) 0.9675(5) 0.065(2) Uani 1 1 d . . .
H30A H 1.0318 0.2009 0.9108 0.078 Uiso 1 1 calc R . .
H30B H 1.1448 0.2272 0.9728 0.078 Uiso 1 1 calc R . .
C31 C 1.0434(6) 0.2020(4) 1.0420(5) 0.0610(19) Uani 1 1 d . . .
H31A H 1.1000 0.1961 1.0986 0.073 Uiso 1 1 calc R . .
H31B H 1.0150 0.2533 1.0399 0.073 Uiso 1 1 calc R . .
C32 C 0.9098(6) 0.1598(4) 1.1018(4) 0.061(2) Uani 1 1 d . . .
H32A H 0.8780 0.2102 1.0953 0.073 Uiso 1 1 calc R . .
H32B H 0.9603 0.1558 1.1619 0.073 Uiso 1 1 calc R . .
C33 C 0.8279(5) 0.1031(4) 1.0904(5) 0.0599(19) Uani 1 1 d . . .
H33A H 0.7902 0.1118 1.1343 0.072 Uiso 1 1 calc R . .
H33B H 0.7768 0.1082 1.0307 0.072 Uiso 1 1 calc R . .
C34 C 0.7907(5) -0.0242(4) 1.0928(5) 0.064(2) Uani 1 1 d . . .
H34A H 0.7368 -0.0196 1.0344 0.076 Uiso 1 1 calc R . .
H34B H 0.7561 -0.0162 1.1390 0.076 Uiso 1 1 calc R . .
O4 O 0.8332(4) 0.0194(2) 0.8537(3) 0.0811(11) Uani 1 1 d DU B .
C35 C 0.8332(7) 0.0868(4) 0.8078(5) 0.0810(11) Uani 1 1 d DU . .
H35A H 0.9009 0.1124 0.8352 0.097 Uiso 1 1 calc R A 1
H35B H 0.7771 0.1193 0.8161 0.097 Uiso 1 1 calc R A 1
C36 C 0.8172(14) 0.0793(7) 0.7084(6) 0.0812(11) Uani 0.50 1 d PDU B 1
H36A H 0.7511 0.1025 0.6718 0.097 Uiso 0.50 1 calc PR B 1
H36B H 0.8773 0.0986 0.6909 0.097 Uiso 0.50 1 calc PR B 1
C37 C 0.8124(14) -0.0029(7) 0.7085(7) 0.0812(11) Uani 0.50 1 d PDU B 1
H37A H 0.8789 -0.0227 0.7024 0.097 Uiso 0.50 1 calc PR B 1
H37B H 0.7551 -0.0192 0.6560 0.097 Uiso 0.50 1 calc PR B 1
C36A C 0.8539(14) 0.0504(7) 0.7257(8) 0.0813(11) Uani 0.50 1 d PDU B 2
H36C H 0.7959 0.0641 0.6723 0.098 Uiso 0.50 1 calc PR B 2
H36D H 0.9194 0.0715 0.7189 0.098 Uiso 0.50 1 calc PR B 2
C37A C 0.8631(12) -0.0312(8) 0.7304(10) 0.0814(11) Uani 0.50 1 d PDU B 2
H37C H 0.9359 -0.0486 0.7579 0.098 Uiso 0.50 1 calc PR B 2
H37D H 0.8319 -0.0559 0.6725 0.098 Uiso 0.50 1 calc PR B 2
C38 C 0.7943(6) -0.0380(4) 0.7925(5) 0.0814(11) Uani 1 1 d DU . .
H38A H 0.7191 -0.0477 0.7839 0.098 Uiso 1 1 calc R B 1
H38B H 0.8345 -0.0849 0.8101 0.098 Uiso 1 1 calc R B 1

loop_
_atom_site_aniso_label
_atom_site_aniso_U_11
_atom_site_aniso_U_22
_atom_site_aniso_U_33
_atom_site_aniso_U_23
_atom_site_aniso_U_13
_atom_site_aniso_U_12
K1 0.0410(11) 0.0511(12) 0.0310(11) 0.0027(9) 0.0112(9) 0.0022(10)
O1 0.057(3) 0.064(3) 0.046(3) 0.008(2) 0.021(2) 0.001(2)
O2 0.055(3) 0.061(3) 0.048(3) 0.004(2) 0.019(2) 0.001(2)
O3 0.048(3) 0.067(3) 0.045(3) 0.007(2) 0.022(2) 0.011(3)
P1 0.0394(9) 0.0295(8) 0.0346(9) -0.0042(7) 0.0186(8) -0.0077(7)
C1 0.026(3) 0.018(3) 0.028(3) -0.004(2) 0.004(3) -0.002(2)
C2 0.028(3) 0.025(3) 0.021(3) 0.000(2) 0.006(3) -0.006(3)
C3 0.025(3) 0.026(3) 0.021(3) 0.000(2) 0.004(3) 0.004(3)
C4 0.028(3) 0.026(3) 0.026(3) -0.001(2) 0.004(3) -0.005(3)
C5 0.028(3) 0.020(3) 0.024(3) -0.003(2) 0.003(3) -0.006(2)
C6 0.045(4) 0.040(4) 0.033(4) -0.004(3) 0.015(3) -0.013(3)
C7 0.065(5) 0.043(4) 0.047(4) -0.017(3) 0.021(4) -0.026(4)
C8 0.067(4) 0.036(4) 0.033(4) -0.014(3) 0.014(4) -0.013(3)
C9 0.043(4) 0.031(3) 0.030(4) -0.006(3) 0.015(3) -0.007(3)
C10 0.035(3) 0.025(3) 0.024(3) -0.001(2) 0.015(3) 0.005(3)
C11 0.035(3) 0.022(3) 0.027(3) -0.006(2) 0.016(3) -0.003(3)
C12 0.035(3) 0.030(3) 0.031(3) 0.006(3) 0.020(3) 0.004(3)
C13 0.038(3) 0.029(3) 0.026(3) 0.002(2) 0.009(3) 0.004(3)
C14 0.034(3) 0.032(3) 0.022(3) -0.003(2) 0.012(3) -0.003(3)
C15 0.051(4) 0.020(3) 0.025(3) 0.001(2) 0.016(3) 0.009(3)
C16 0.027(3) 0.031(3) 0.022(3) 0.003(2) 0.008(3) 0.009(3)
C17 0.030(3) 0.042(4) 0.036(4) -0.003(3) 0.002(3) 0.009(3)
C18 0.029(4) 0.070(5) 0.058(5) -0.007(4) 0.009(3) 0.002(3)
C19 0.057(4) 0.063(5) 0.034(4) 0.004(3) -0.001(3) 0.017(4)
C20 0.049(4) 0.055(4) 0.043(4) -0.004(3) -0.008(3) 0.027(3)
C21 0.040(4) 0.032(3) 0.032(3) -0.005(3) 0.015(3) -0.007(3)
C22 0.084(5) 0.069(5) 0.045(4) -0.028(4) 0.033(4) -0.024(4)
C23 0.060(5) 0.051(4) 0.064(5) -0.024(4) 0.012(4) -0.012(4)
C24 0.086(5) 0.028(4) 0.055(5) -0.002(3) 0.022(4) -0.013(4)
C25 0.048(4) 0.024(3) 0.036(4) 0.011(3) 0.017(3) 0.013(3)
C26 0.065(5) 0.039(4) 0.067(5) 0.017(3) 0.029(4) 0.011(3)
C27 0.049(4) 0.038(3) 0.035(4) 0.004(3) 0.012(3) 0.021(3)
C28 0.065(4) 0.037(4) 0.033(4) 0.004(3) 0.008(3) 0.019(3)
C29 0.064(5) 0.070(5) 0.064(5) 0.013(4) 0.036(4) 0.000(4)
C30 0.072(5) 0.051(5) 0.074(6) 0.019(4) 0.024(5) 0.007(4)
C31 0.078(5) 0.055(5) 0.051(5) 0.007(4) 0.021(4) 0.002(4)
C32 0.078(5) 0.062(5) 0.046(5) -0.002(3) 0.024(4) 0.017(4)
C33 0.051(5) 0.083(6) 0.047(5) -0.004(4) 0.016(4) 0.005(4)
C34 0.050(4) 0.092(6) 0.055(5) 0.006(4) 0.025(4) -0.003(4)
O4 0.100(3) 0.057(2) 0.071(2) -0.0069(17) 0.004(2) -0.002(2)
C35 0.100(3) 0.058(2) 0.072(3) -0.0067(17) 0.005(2) -0.001(2)
C36 0.100(3) 0.058(2) 0.072(3) -0.0067(18) 0.006(2) -0.001(2)
C37 0.100(3) 0.058(2) 0.072(3) -0.0073(18) 0.006(2) -0.001(2)
C36A 0.100(3) 0.058(2) 0.072(3) -0.0067(18) 0.005(2) -0.001(2)
C37A 0.100(3) 0.058(2) 0.072(3) -0.0071(18) 0.005(2) -0.001(2)
C38 0.100(3) 0.058(2) 0.072(3) -0.0072(17) 0.005(2) -0.001(2)

loop_
_atom_type_symbol
_atom_type_description
_atom_type_scat_dispersion_real
_atom_type_scat_dispersion_imag
_atom_type_scat_source
C C 0.0033 0.0016 'International Tables Vol C Tables 4.2.6.8 and 6.1.1.4'
H H 0.0000 0.0000 'International Tables Vol C Tables 4.2.6.8 and 6.1.1.4'
O O 0.0106 0.0060 'International Tables Vol C Tables 4.2.6.8 and 6.1.1.4'
P P 0.1023 0.0942 'International Tables Vol C Tables 4.2.6.8 and 6.1.1.4'
K K 0.2009 0.2494 'International Tables Vol C Tables 4.2.6.8 and 6.1.1.4'

loop_
_geom_angle_atom_site_label_1
_geom_angle_atom_site_label_2
_geom_angle_atom_site_label_3
_geom_angle
_geom_angle_site_symmetry_1
_geom_angle_site_symmetry_3
O4 K1 O4 180.000(1) 3_757 .
O4 K1 O3 88.01(14) 3_757 3_757
O4 K1 O3 91.99(14) . 3_757
O4 K1 O3 91.99(14) 3_757 .
O4 K1 O3 88.01(14) . .
O3 K1 O3 180.000(1) 3_757 .
O4 K1 O1 97.55(13) 3_757 3_757
O4 K1 O1 82.45(14) . 3_757
O3 K1 O1 118.06(13) 3_757 3_757
O3 K1 O1 61.94(13) . 3_757
O4 K1 O1 82.45(14) 3_757 .
O4 K1 O1 97.55(14) . .
O3 K1 O1 61.94(13) 3_757 .
O3 K1 O1 118.06(13) . .
O1 K1 O1 180.0 3_757 .
O4 K1 O2 84.78(13) 3_757 3_757
O4 K1 O2 95.22(13) . 3_757
O3 K1 O2 60.43(13) 3_757 3_757
O3 K1 O2 119.57(13) . 3_757
O1 K1 O2 58.83(12) 3_757 3_757
O1 K1 O2 121.17(12) . 3_757
O4 K1 O2 95.22(13) 3_757 .
O4 K1 O2 84.78(13) . .
O3 K1 O2 119.57(13) 3_757 .
O3 K1 O2 60.43(13) . .
O1 K1 O2 121.17(12) 3_757 .
O1 K1 O2 58.83(12) . .
O2 K1 O2 180.000(1) 3_757 .
C29 O1 C30 114.7(5) . .
C29 O1 K1 111.0(4) . .
C30 O1 K1 118.0(3) . .
C31 O2 C32 115.1(5) . .
C31 O2 K1 117.4(3) . .
C32 O2 K1 115.5(4) . .
C33 O3 C34 112.9(5) . .
C33 O3 K1 114.2(4) . .
C34 O3 K1 113.2(4) . .
C1 P1 C11 104.4(2) . .
C2 C1 C5 106.0(4) . .
C2 C1 P1 135.6(4) . .
C5 C1 P1 118.2(4) . .
C10 C2 C1 132.9(4) . .
C10 C2 C3 117.9(4) . .
C1 C2 C3 109.3(4) . .
C10 C3 C4 130.1(4) 3_765 .
C10 C3 C2 122.6(4) 3_765 .
C4 C3 C2 107.3(4) . .
C9 C4 C5 121.1(5) . .
C9 C4 C3 130.9(5) . .
C5 C4 C3 107.9(4) . .
C6 C5 C4 119.1(5) . .
C6 C5 C1 131.4(5) . .
C4 C5 C1 109.4(4) . .
C7 C6 C5 119.2(5) . .
C6 C7 C8 121.6(6) . .
C9 C8 C7 120.0(5) . .
C4 C9 C8 119.0(5) . .
C3 C10 C2 119.5(4) 3_765 .
C16 C11 C12 118.0(5) . .
C16 C11 P1 121.2(4) . .
C12 C11 P1 120.8(4) . .
C13 C12 C11 118.0(5) . .
C13 C12 C25 117.7(5) . .
C11 C12 C25 124.3(5) . .
C14 C13 C12 124.5(5) . .
C13 C14 C15 116.2(5) . .
C13 C14 C21 123.4(5) . .
C15 C14 C21 120.2(5) . .
C14 C15 C16 123.5(5) . .
C15 C16 C11 119.4(5) . .
C15 C16 C17 116.6(5) . .
C11 C16 C17 123.9(5) . .
C20 C17 C19 107.1(5) . .
C20 C17 C18 105.6(5) . .
C19 C17 C18 111.5(5) . .
C20 C17 C16 112.4(5) . .
C19 C17 C16 110.3(4) . .
C18 C17 C16 109.9(5) . .
C14 C21 C23 111.9(5) . .
C14 C21 C24 111.1(5) . .
C23 C21 C24 108.3(5) . .
C14 C21 C22 108.9(4) . .
C23 C21 C22 108.6(5) . .
C24 C21 C22 107.8(5) . .
C26 C25 C27 110.4(5) . .
C26 C25 C28 105.1(5) . .
C27 C25 C28 107.5(4) . .
C26 C25 C12 110.0(4) . .
C27 C25 C12 112.2(4) . .
C28 C25 C12 111.5(5) . .
O1 C29 C34 111.6(5) . 3_757
O1 C30 C31 109.7(5) . .
O2 C31 C30 110.8(6) . .
O2 C32 C33 110.3(6) . .
O3 C33 C32 112.3(6) . .
O3 C34 C29 111.1(5) . 3_757
C38 O4 C35 109.1(6) . .
C38 O4 K1 122.4(4) . .
C35 O4 K1 115.0(4) . .
O4 C35 C36 115.9(7) . .
O4 C35 C36A 96.1(7) . .
C36 C35 C36A 26.5(7) . .
C37 C36 C35 94.5(9) . .
C36 C37 C38 114.9(10) . .
C37A C36A C35 114.0(10) . .
C36A C37A C38 93.1(9) . .
O4 C38 C37A 102.5(7) . .
O4 C38 C37 100.2(7) . .
C37A C38 C37 31.1(7) . .

loop_
_geom_bond_atom_site_label_1
_geom_bond_atom_site_label_2
_geom_bond_distance
_geom_bond_site_symmetry_2
K1 O4 2.711(5) 3_757
K1 O4 2.711(5) .
K1 O3 2.772(4) 3_757
K1 O3 2.772(4) .
K1 O1 2.818(4) 3_757
K1 O1 2.818(4) .
K1 O2 2.820(4) 3_757
K1 O2 2.820(4) .
O1 C29 1.414(7) .
O1 C30 1.417(7) .
O2 C31 1.409(7) .
O2 C32 1.421(7) .
O3 C33 1.393(7) .
O3 C34 1.408(7) .
P1 C1 1.741(5) .
P1 C11 1.854(5) .
C1 C2 1.429(6) .
C1 C5 1.473(7) .
C2 C10 1.408(7) .
C2 C3 1.450(6) .
C3 C10 1.380(6) 3_765
C3 C4 1.450(7) .
C4 C9 1.379(7) .
C4 C5 1.412(7) .
C5 C6 1.395(7) .
C6 C7 1.371(7) .
C7 C8 1.391(7) .
C8 C9 1.387(7) .
C10 C3 1.380(6) 3_765
C11 C16 1.412(7) .
C11 C12 1.453(7) .
C12 C13 1.387(7) .
C12 C25 1.558(7) .
C13 C14 1.381(7) .
C14 C15 1.388(7) .
C14 C21 1.521(7) .
C15 C16 1.393(7) .
C16 C17 1.575(7) .
C17 C20 1.522(7) .
C17 C19 1.539(8) .
C17 C18 1.554(8) .
C21 C23 1.521(8) .
C21 C24 1.532(7) .
C21 C22 1.536(7) .
C25 C26 1.530(7) .
C25 C27 1.538(7) .
C25 C28 1.543(8) .
C29 C34 1.466(9) 3_757
C30 C31 1.481(8) .
C32 C33 1.464(9) .
C34 C29 1.466(9) 3_757
O4 C38 1.402(7) .
O4 C35 1.408(7) .
C35 C36 1.533(8) .
C35 C36A 1.556(8) .
C36 C37 1.471(13) .
C37 C38 1.559(4) .
C36A C37A 1.465(13) .
C37A C38 1.545(4) .
